data_4126868
loop_
_publ_author_name
'Matsuki, Masaya'
'Yamada, Teppei'
'Yasuda, Nobuhiro'
'Dekura, Shun'
'Kitagawa, Hiroshi'
'Kimizuka, Nobuo'

_publ_section_title
;
 Non-Polar to Polar Phase Transition of a Chiral Ionic Plastic Crystal and
 the Switch of Rotation Symmetry.
;
_journal_name_full 'Journal of the American Chemical Society'
_journal_paper_doi 10.1021/jacs.7b10249
_journal_year 2017
_chemical_formula_sum 'C18 H35 N O4 S'
_chemical_formula_weight 361.53
_chemical_name_systematic
;
 ?
;
_space_group_crystal_system orthorhombic
_space_group_IT_number 18
_space_group_name_Hall 'P 2 2ab'
_space_group_name_H-M_alt 'P 21 21 2'
_symmetry_space_group_name_Hall 'P 2 2ab'
_symmetry_space_group_name_H-M 'P 21 21 2'
_atom_sites_solution_hydrogens geom
_audit_creation_method SHELXL-2014
_cell_angle_alpha 90
_cell_angle_beta 90
_cell_angle_gamma 90
_cell_formula_units_Z 4
_cell_length_a 13.0612(5)
_cell_length_b 13.1299(5)
_cell_length_c 11.4816(5)
_cell_measurement_reflns_used 5221
_cell_measurement_temperature 100(2)
_cell_measurement_theta_max 27.5
_cell_measurement_theta_min 3
_cell_volume 1969.01(14)
_computing_molecular_graphics 'Crystal Maker'
_computing_publication_material 'Yadokari-XG 2014 (Wakita, Nemoto et al., 2014)'
_computing_structure_refinement 'SHELXL-2014 (Sheldrick, 2014)'
_computing_structure_solution 'SHELXS 97 '
_diffrn_ambient_temperature 100(2)
_diffrn_detector_area_resol_mean 29
_diffrn_measured_fraction_theta_full 0.909
_diffrn_measured_fraction_theta_max 0.950
_diffrn_measurement_device_type 'Rigaku Saturn 724'
_diffrn_measurement_method 'Oscillation Photograph'
_diffrn_radiation_monochromator 'Si(111) Channel Cut'
_diffrn_radiation_source 'Synchrotron radiation SPring-8 BL40XU'
_diffrn_radiation_type Synchrotron
_diffrn_radiation_wavelength 0.78203
_diffrn_reflns_av_R_equivalents 0.0594
_diffrn_reflns_av_unetI/netI 0.0935
_diffrn_reflns_Laue_measured_fraction_full 0.909
_diffrn_reflns_Laue_measured_fraction_max 0.950
_diffrn_reflns_limit_h_max 15
_diffrn_reflns_limit_h_min -14
_diffrn_reflns_limit_k_max 12
_diffrn_reflns_limit_k_min -14
_diffrn_reflns_limit_l_max 13
_diffrn_reflns_limit_l_min -5
_diffrn_reflns_number 5221
_diffrn_reflns_point_group_measured_fraction_full 0.850
_diffrn_reflns_point_group_measured_fraction_max 0.891
_diffrn_reflns_theta_full 27.984
_diffrn_reflns_theta_max 27.490
_diffrn_reflns_theta_min 2.420
_exptl_absorpt_coefficient_mu 0.235
_exptl_crystal_colour colorless
_exptl_crystal_density_diffrn 1.220
_exptl_crystal_density_method 'not measured'
_exptl_crystal_description platelet
_exptl_crystal_F_000 792
_exptl_crystal_size_max 0.20
_exptl_crystal_size_mid 0.10
_exptl_crystal_size_min 0.05
_refine_diff_density_max 0.624
_refine_diff_density_min -0.398
_refine_diff_density_rms 0.081
_refine_ls_abs_structure_details
;
 Flack x determined using 693 quotients [(I+)-(I-)]/[(I+)+(I-)]
 (Parsons and Flack (2004), Acta Cryst. A60, s61).
;
_refine_ls_abs_structure_Flack 0.10(11)
_refine_ls_extinction_method none
_refine_ls_goodness_of_fit_ref 1.146
_refine_ls_hydrogen_treatment constr
_refine_ls_matrix_type full
_refine_ls_number_parameters 294
_refine_ls_number_reflns 3033
_refine_ls_number_restraints 156
_refine_ls_restrained_S_all 1.132
_refine_ls_R_factor_all 0.1135
_refine_ls_R_factor_gt 0.0705
_refine_ls_shift/su_max 0.001
_refine_ls_shift/su_mean 0.000
_refine_ls_structure_factor_coef Fsqd
_refine_ls_weighting_details 'w=1/[\s^2^(Fo^2^)+(0.0802P)^2^+3.6120P] where P=(Fo^2^+2Fc^2^)/3'
_refine_ls_weighting_scheme calc
_refine_ls_wR_factor_gt 0.1733
_refine_ls_wR_factor_ref 0.2248
_reflns_Friedel_coverage 0.634
_reflns_Friedel_fraction_full 0.771
_reflns_Friedel_fraction_max 0.811
_reflns_number_gt 2085
_reflns_number_total 3033
_reflns_threshold_expression 'I > 2\s(I)'
_cod_data_source_file ja7b10249_si_002.cif
_cod_data_source_block ydkr
_cod_database_code 4126868
_shelx_space_group_comment
;
The symmetry employed for this shelxl refinement is uniquely defined
by the following loop, which should always be used as a source of
symmetry information in preference to the above space-group names.
They are only intended as comments.
;
_shelxl_version_number 2013-4

loop_
_space_group_symop_operation_xyz
'x, y, z'
'-x, -y, z'
'x+1/2, -y+1/2, -z'
'-x+1/2, y+1/2, -z'

loop_
_atom_site_label
_atom_site_type_symbol
_atom_site_fract_x
_atom_site_fract_y
_atom_site_fract_z
_atom_site_U_iso_or_equiv
_atom_site_adp_type
_atom_site_occupancy
_atom_site_site_symmetry_order
_atom_site_calc_flag
_atom_site_refinement_flags_posn
_atom_site_refinement_flags_adp
_atom_site_refinement_flags_occupancy
_atom_site_disorder_assembly
_atom_site_disorder_group
S1 S 0.25397(16) 0.25999(12) 0.86207(13) 0.0255(5) Uani 1 1 d . U . . .
O2 O 0.2528(4) 0.3694(3) 0.8450(4) 0.0287(11) Uani 1 1 d . U . . .
N2 N 0.5000 0.0000 1.0244(9) 0.020(2) Uani 1 2 d S TU P . .
N1 N 0.0000 0.0000 1.0072(8) 0.025(2) Uani 1 2 d S TU P . .
C1 C 0.0932(7) -0.0209(8) 0.9331(8) 0.042(2) Uani 1 1 d . U . . .
H1 H 0.1122 0.0414 0.8934 0.050 Uiso 1 1 calc R U . . .
H2 H 0.1495 -0.0395 0.9840 0.050 Uiso 1 1 calc R U . . .
C6 C 0.4056(6) -0.0179(7) 0.9525(9) 0.035(2) Uani 1 1 d . U . . .
H3 H 0.3501 -0.0357 1.0049 0.043 Uiso 1 1 calc R U . . .
H4 H 0.3873 0.0458 0.9152 0.043 Uiso 1 1 calc R U . . .
O1 O 0.3649(7) 0.2239(8) 0.8674(11) 0.035(3) Uani 0.542(7) 1 d . U P A 1
C8 C 0.4718(15) 0.1025(17) 1.0840(19) 0.035(5) Uiso 0.5 1 d . . P B 2
H5 H 0.5295 0.1238 1.1312 0.042 Uiso 0.5 1 calc R U P B 2
H6 H 0.4624 0.1534 1.0237 0.042 Uiso 0.5 1 calc R U P B 2
O14 O 0.1966(9) 0.2219(10) 0.9581(10) 0.043(4) Uani 0.542(7) 1 d . U P A 1
O15 O 0.3109(10) 0.2282(11) 0.9606(11) 0.034(4) Uani 0.458(7) 1 d . U P A 2
O16 O 0.1450(8) 0.2204(9) 0.8620(11) 0.027(3) Uiso 0.458(7) 1 d . . P A 2
C12 C 0.0800(8) -0.1036(9) 0.8438(9) 0.055(3) Uani 1 1 d . . . . .
H7 H 0.0688 -0.1675 0.8824 0.082 Uiso 1 1 calc R U . . .
H8 H 0.1405 -0.1080 0.7966 0.082 Uiso 1 1 calc R U . . .
H9 H 0.0222 -0.0881 0.7953 0.082 Uiso 1 1 calc R U . . .
C38 C 0.2031(13) 0.2037(14) 0.7405(14) 0.035(4) Uani 0.542(7) 1 d . U P A 1
H10 H 0.2041 0.1308 0.7544 0.042 Uiso 0.542(7) 1 calc R U P A 1
H11 H 0.1316 0.2236 0.7375 0.042 Uiso 0.542(7) 1 calc R U P A 1
C14 C -0.0729(16) -0.0781(18) 1.1882(19) 0.057(6) Uiso 0.5 1 d . . P C 1
H12 H -0.0469 -0.0242 1.2363 0.086 Uiso 0.5 1 calc R U P C 1
H13 H -0.0756 -0.1401 1.2325 0.086 Uiso 0.5 1 calc R U P C 1
H14 H -0.1404 -0.0609 1.1617 0.086 Uiso 0.5 1 calc R U P C 1
O17 O 0.0996(9) 0.3637(10) 0.6094(11) 0.057(4) Uani 0.542(7) 1 d . U P A 1
C17 C -0.0359(16) -0.0953(17) 1.071(2) 0.034(6) Uiso 0.5 1 d . . P D 2
H15 H -0.0456 -0.1480 1.0129 0.041 Uiso 0.5 1 calc R U P D 2
H16 H 0.0201 -0.1173 1.1205 0.041 Uiso 0.5 1 calc R U P D 2
C18 C 0.2463(9) 0.2202(8) 0.6193(7) 0.062(3) Uani 1 1 d . U . . .
O18 O 0.1784(11) 0.0343(11) 0.6677(11) 0.051(4) Uani 0.458(7) 1 d . U P A 2
C20 C 0.163(3) 0.279(3) 0.460(3) 0.057(8) Uani 0.458(7) 1 d . U P A 2
H17 H 0.1672 0.3468 0.4262 0.069 Uiso 0.458(7) 1 calc R U P A 2
H18 H 0.0986 0.2482 0.4379 0.069 Uiso 0.458(7) 1 calc R U P A 2
C21 C 0.4119(9) -0.0969(9) 0.8620(10) 0.065(3) Uani 1 1 d . . . . .
H19 H 0.4656 -0.0802 0.8083 0.098 Uiso 1 1 calc R U . . .
H20 H 0.3479 -0.1006 0.8211 0.098 Uiso 1 1 calc R U . . .
H21 H 0.4262 -0.1615 0.8976 0.098 Uiso 1 1 calc R U . . .
C22 C 0.3439(15) 0.2899(18) 0.6061(16) 0.060(6) Uani 0.542(7) 1 d . U P A 1
H22 H 0.4017 0.2634 0.6497 0.073 Uiso 0.542(7) 1 calc R U P A 1
H23 H 0.3303 0.3595 0.6301 0.073 Uiso 0.542(7) 1 calc R U P A 1
C23 C 0.2023(14) 0.1008(16) 0.5978(16) 0.037(4) Uani 0.458(7) 1 d . U P A 2
C24 C 0.2539(12) 0.2133(10) 0.4231(8) 0.094(4) Uani 1 1 d . U . . .
H24 H 0.2565 0.1795 0.3471 0.112 Uiso 0.542(7) 1 calc R U P A 1
H25 H 0.2781 0.2184 0.3425 0.112 Uiso 0.458(7) 1 calc R U P A 2
C25 C 0.2359(18) 0.1542(14) 0.5194(15) 0.054(4) Uani 0.542(7) 1 d . U P A 1
C26 C 0.1739(17) 0.2838(19) 0.5928(19) 0.034(6) Uiso 0.458(7) 1 d . U P A 2
H26 H 0.1918 0.3521 0.6176 0.041 Uiso 0.458(7) 1 calc R U P A 2
H27 H 0.1103 0.2643 0.6302 0.041 Uiso 0.458(7) 1 calc R U P A 2
C27 C 0.4243(13) 0.0640(14) 1.2141(15) 0.040(5) Uiso 0.5 1 d . . P B 1
H28 H 0.3653 0.0273 1.1871 0.061 Uiso 1 1 calc R U . B 1
H29 H 0.4030 0.1272 1.2483 0.061 Uiso 1 1 calc R U . B 1
H30 H 0.4598 0.0239 1.2712 0.061 Uiso 1 1 calc R U . B 1
C29 C 0.1351(18) 0.1028(17) 0.506(2) 0.062(6) Uani 0.542(7) 1 d . U P A 1
H31 H 0.0835 0.1528 0.4888 0.094 Uiso 0.542(7) 1 calc R U P A 1
H32 H 0.1180 0.0677 0.5762 0.094 Uiso 0.542(7) 1 calc R U P A 1
H33 H 0.1389 0.0548 0.4425 0.094 Uiso 0.542(7) 1 calc R U P A 1
C30 C 0.4045(15) 0.1171(15) 0.5076(17) 0.039(5) Uiso 0.458(7) 1 d . U P A 2
H34 H 0.3708 0.0537 0.4909 0.058 Uiso 0.458(7) 1 calc R U P A 2
H35 H 0.4385 0.1124 0.5815 0.058 Uiso 0.458(7) 1 calc R U P A 2
H36 H 0.4538 0.1314 0.4479 0.058 Uiso 0.458(7) 1 calc R U P A 2
C32 C 0.1883(19) 0.092(2) 0.470(2) 0.049(5) Uani 0.458(7) 1 d . U P A 2
H37 H 0.1165 0.0911 0.4489 0.059 Uiso 0.458(7) 1 calc R U P A 2
H38 H 0.2220 0.0319 0.4394 0.059 Uiso 0.458(7) 1 calc R U P A 2
C33 C 0.3219(17) 0.0723(17) 0.542(2) 0.069(6) Uiso 0.542(7) 1 d . U P A 1
H39 H 0.3301 0.0308 0.4737 0.103 Uiso 0.542(7) 1 calc R U P A 1
H40 H 0.3026 0.0301 0.6066 0.103 Uiso 0.542(7) 1 calc R U P A 1
H41 H 0.3853 0.1060 0.5590 0.103 Uiso 0.542(7) 1 calc R U P A 1
C34 C 0.3103(14) 0.2025(17) 0.7374(15) 0.033(5) Uani 0.458(7) 1 d . U P A 2
H42 H 0.3787 0.2298 0.7272 0.040 Uiso 0.458(7) 1 calc R U P A 2
H43 H 0.3166 0.1299 0.7511 0.040 Uiso 0.458(7) 1 calc R U P A 2
C35 C 0.3264(16) 0.2013(13) 0.5117(17) 0.037(4) Uani 0.458(7) 1 d . U P A 2
C36 C 0.391(2) 0.3081(18) 0.502(2) 0.057(7) Uiso 0.458(7) 1 d . . P A 2
H44 H 0.4226 0.3127 0.4270 0.086 Uiso 0.458(7) 1 calc R U P A 2
H45 H 0.4431 0.3094 0.5615 0.086 Uiso 0.458(7) 1 calc R U P A 2
H46 H 0.3455 0.3647 0.5132 0.086 Uiso 0.458(7) 1 calc R U P A 2
C40 C 0.189(3) 0.312(2) 0.433(2) 0.057(8) Uani 0.542(7) 1 d . U P A 1
H47 H 0.2279 0.3715 0.4085 0.069 Uiso 0.542(7) 1 calc R U P A 1
H48 H 0.1266 0.3077 0.3886 0.069 Uiso 0.542(7) 1 calc R U P A 1
C41 C 0.1680(15) 0.3151(16) 0.5626(18) 0.039(5) Uiso 0.542(7) 1 d . . P A 1
C39 C 0.3617(14) 0.2814(15) 0.4679(16) 0.036(4) Uiso 0.542(7) 1 d . . P A 1
H49 H 0.4243 0.2448 0.4501 0.044 Uiso 0.542(7) 1 calc R U P A 1
H50 H 0.3642 0.3482 0.4318 0.044 Uiso 0.542(7) 1 calc R U P A 1
C42 C 0.3813(13) 0.1021(15) 1.1569(17) 0.036(4) Uiso 0.5 1 d . . P B 2
H51 H 0.3221 0.0887 1.1098 0.053 Uiso 0.5 1 calc R U P B 2
H52 H 0.3741 0.1673 1.1939 0.053 Uiso 0.5 1 calc R U P B 2
H53 H 0.3878 0.0501 1.2152 0.053 Uiso 0.5 1 calc R U P B 2
C43 C -0.1299(16) -0.0932(18) 1.145(2) 0.056(6) Uiso 0.5 1 d . . P D 2
H54 H -0.1337 -0.0293 1.1851 0.084 Uiso 0.5 1 calc R U P D 2
H55 H -0.1273 -0.1478 1.2001 0.084 Uiso 0.5 1 calc R U P D 2
H56 H -0.1892 -0.1011 1.0960 0.084 Uiso 0.5 1 calc R U P D 2
C44 C -0.0075(17) -0.0916(17) 1.0909(17) 0.028(5) Uiso 0.5 1 d . . P C 1
H57 H -0.0312 -0.1502 1.0471 0.033 Uiso 0.5 1 calc R U P C 1
H58 H 0.0607 -0.1073 1.1192 0.033 Uiso 0.5 1 calc R U P C 1
C45 C 0.4949(15) 0.0852(15) 1.1125(16) 0.029(5) Uiso 0.5 1 d . . P B 1
H59 H 0.4721 0.1467 1.0736 0.035 Uiso 0.5 1 calc R U P B 1
H60 H 0.5633 0.0978 1.1422 0.035 Uiso 0.5 1 calc R U P B 1

loop_
_atom_site_aniso_label
_atom_site_aniso_U_11
_atom_site_aniso_U_22
_atom_site_aniso_U_33
_atom_site_aniso_U_23
_atom_site_aniso_U_13
_atom_site_aniso_U_12
S1 0.0315(9) 0.0193(9) 0.0258(8) -0.0007(6) 0.0028(9) -0.0012(11)
O2 0.029(2) 0.011(2) 0.046(3) 0.0011(19) -0.002(3) 0.001(3)
N2 0.018(5) 0.011(5) 0.031(5) 0.000 0.000 0.002(3)
N1 0.034(6) 0.015(6) 0.025(5) 0.000 0.000 0.004(4)
C1 0.036(5) 0.047(6) 0.042(5) 0.007(5) 0.001(4) -0.003(5)
C6 0.019(4) 0.030(5) 0.057(6) 0.007(5) -0.011(4) 0.000(4)
O1 0.025(5) 0.032(6) 0.049(7) 0.011(5) -0.007(5) 0.012(4)
O14 0.053(7) 0.046(9) 0.029(6) 0.011(6) 0.018(5) -0.010(6)
O15 0.049(8) 0.030(9) 0.023(6) -0.005(6) -0.011(6) 0.007(7)
C12 0.061(6) 0.063(7) 0.041(6) -0.019(6) 0.011(5) 0.016(5)
C38 0.041(9) 0.026(10) 0.037(8) -0.006(7) 0.014(7) -0.008(7)
O17 0.051(7) 0.051(8) 0.070(9) 0.007(7) 0.005(7) 0.017(6)
C18 0.054(5) 0.109(7) 0.024(4) -0.002(4) 0.000(5) -0.028(7)
O18 0.065(9) 0.053(9) 0.037(7) -0.005(6) 0.010(7) -0.010(7)
C20 0.061(16) 0.08(2) 0.029(15) 0.016(14) -0.011(13) 0.006(14)
C21 0.084(8) 0.066(8) 0.045(6) -0.007(6) 0.003(6) -0.037(6)
C22 0.061(11) 0.082(15) 0.039(10) 0.030(10) 0.001(8) -0.006(9)
C23 0.040(9) 0.045(10) 0.027(8) -0.010(8) 0.005(7) 0.011(8)
C24 0.122(9) 0.133(9) 0.026(5) 0.005(5) 0.015(7) 0.056(10)
C25 0.070(12) 0.048(10) 0.045(8) -0.002(7) -0.002(10) 0.019(10)
C29 0.062(14) 0.041(12) 0.085(17) -0.030(11) -0.009(12) 0.008(10)
C32 0.047(13) 0.049(12) 0.053(11) -0.019(10) -0.007(11) 0.028(10)
C34 0.029(10) 0.044(14) 0.026(9) 0.003(9) 0.004(7) 0.000(9)
C35 0.051(11) 0.015(10) 0.046(10) -0.002(8) 0.007(8) 0.006(8)
C40 0.08(2) 0.056(16) 0.031(13) 0.010(11) 0.015(11) 0.019(13)

loop_
_atom_type_symbol
_atom_type_description
_atom_type_scat_dispersion_real
_atom_type_scat_dispersion_imag
_atom_type_scat_source
C C -0.0020 0.0020 'International Tables Vol C Tables 4.2.6.8 and 6.1.1.4'
H H 0.0000 0.0000 'International Tables Vol C Tables 4.2.6.8 and 6.1.1.4'
N N -0.0031 0.0041 'International Tables Vol C Tables 4.2.6.8 and 6.1.1.4'
O O -0.0041 0.0075 'International Tables Vol C Tables 4.2.6.8 and 6.1.1.4'
S S 0.1223 0.1507 'International Tables Vol C Tables 4.2.6.8 and 6.1.1.4'

loop_
_geom_angle_atom_site_label_1
_geom_angle_atom_site_label_2
_geom_angle_atom_site_label_3
_geom_angle
_geom_angle_site_symmetry_1
_geom_angle_site_symmetry_3
O15 S1 O2 113.9(6) . .
O14 S1 O2 116.6(6) . .
O15 S1 O16 113.1(7) . .
O2 S1 O16 109.3(5) . .
O14 S1 O1 111.1(7) . .
O2 S1 O1 108.8(5) . .
O14 S1 C38 106.0(7) . .
O2 S1 C38 108.3(7) . .
O1 S1 C38 105.5(8) . .
O15 S1 C34 107.5(8) . .
O2 S1 C34 108.5(8) . .
O16 S1 C34 104.0(8) . .
C6 N2 C6 113.4(10) 2_655 .
C6 N2 C45 116.6(8) 2_655 2_655
C6 N2 C45 106.8(8) . 2_655
C6 N2 C45 106.8(8) 2_655 .
C6 N2 C45 116.6(8) . .
C45 N2 C45 95.8(16) 2_655 .
C6 N2 C8 100.5(9) 2_655 2_655
C6 N2 C8 107.5(8) . 2_655
C6 N2 C8 107.5(8) 2_655 .
C6 N2 C8 100.5(9) . .
C8 N2 C8 127.7(18) 2_655 .
C1 N1 C1 111.5(9) . 2
C1 N1 C17 111.7(9) . .
C1 N1 C17 99.9(9) 2 .
C1 N1 C17 99.9(9) . 2
C1 N1 C17 111.7(9) 2 2
C17 N1 C17 122.5(18) . 2
C1 N1 C44 116.2(9) . 2
C1 N1 C44 105.0(8) 2 2
C1 N1 C44 105.1(8) . .
C1 N1 C44 116.2(9) 2 .
C44 N1 C44 103.0(16) 2 .
C12 C1 N1 115.0(7) . .
C21 C6 N2 116.9(8) . .
C42 C8 N2 116.4(16) . .
C18 C38 S1 122.7(11) . .
C43 C17 N1 120.7(18) . .
C25 C18 C38 127.4(13) . .
C25 C18 C22 110.4(14) . .
C38 C18 C22 118.2(11) . .
C26 C18 C34 132.0(14) . .
C26 C18 C35 112.7(13) . .
C34 C18 C35 106.4(11) . .
C26 C18 C23 108.3(14) . .
C34 C18 C23 99.6(12) . .
C35 C18 C23 88.1(10) . .
C25 C18 C41 94.4(11) . .
C38 C18 C41 103.1(12) . .
C22 C18 C41 91.4(11) . .
C26 C20 C24 103(2) . .
C18 C22 C39 99.9(14) . .
O18 C23 C32 124(2) . .
O18 C23 C18 130.7(15) . .
C32 C23 C18 105.2(17) . .
C35 C24 C20 112.7(16) . .
C25 C24 C40 108.6(13) . .
C25 C24 C39 101.0(14) . .
C40 C24 C39 89.2(16) . .
C35 C24 C32 90.1(12) . .
C20 C24 C32 92.6(16) . .
C24 C25 C18 106.5(15) . .
C24 C25 C29 108.8(19) . .
C18 C25 C29 116.1(18) . .
C24 C25 C33 113.4(17) . .
C18 C25 C33 102.3(16) . .
C29 C25 C33 109.8(18) . .
C18 C26 C20 106(2) . .
C23 C32 C24 99.3(17) . .
C18 C34 S1 113.7(12) . .
C24 C35 C30 121.2(16) . .
C24 C35 C18 95.7(13) . .
C30 C35 C18 124.6(15) . .
C24 C35 C36 101.8(16) . .
C30 C35 C36 106.1(16) . .
C18 C35 C36 104.4(14) . .
C41 C40 C24 101.4(18) . .
O17 C41 C40 126(2) . .
O17 C41 C18 129.7(17) . .
C40 C41 C18 103.9(16) . .
C22 C39 C24 102.1(13) . .
C14 C44 N1 115.5(17) . .
N2 C45 C27 114.0(15) . .

loop_
_geom_bond_atom_site_label_1
_geom_bond_atom_site_label_2
_geom_bond_distance
_geom_bond_site_symmetry_2
S1 O15 1.416(12) .
S1 O14 1.424(11) .
S1 O2 1.450(4) .
S1 O16 1.515(11) .
S1 O1 1.526(9) .
S1 C38 1.713(17) .
S1 C34 1.777(18) .
N2 C6 1.502(10) 2_655
N2 C6 1.502(10) .
N2 C45 1.51(2) 2_655
N2 C45 1.51(2) .
N2 C8 1.55(2) 2_655
N2 C8 1.55(2) .
N1 C1 1.511(10) .
N1 C1 1.511(10) 2
N1 C17 1.52(2) .
N1 C17 1.52(2) 2
N1 C44 1.54(2) 2
N1 C44 1.54(2) .
C1 C12 1.503(14) .
C6 C21 1.471(14) .
C8 C42 1.45(3) .
C38 C18 1.517(17) .
C14 C44 1.42(3) .
O17 C41 1.22(2) .
C17 C43 1.49(3) .
C18 C26 1.30(2) .
C18 C25 1.45(2) .
C18 C22 1.58(2) .
C18 C34 1.61(2) .
C18 C35 1.64(2) .
C18 C23 1.69(2) .
C18 C41 1.74(2) .
O18 C23 1.23(2) .
C20 C26 1.53(4) .
C20 C24 1.53(4) .
C22 C39 1.61(3) .
C23 C32 1.48(3) .
C24 C25 1.37(2) .
C24 C35 1.40(2) .
C24 C40 1.55(3) .
C24 C39 1.75(2) .
C24 C32 1.89(3) .
C25 C29 1.49(3) .
C25 C33 1.58(3) .
C27 C45 1.51(2) .
C30 C35 1.50(3) .
C35 C36 1.64(3) .
C40 C41 1.51(3) .

loop_
_geom_torsion_atom_site_label_1
_geom_torsion_atom_site_label_2
_geom_torsion_atom_site_label_3
_geom_torsion_atom_site_label_4
_geom_torsion
_geom_torsion_site_symmetry_1
C1 N1 C1 C12 -53.6(7) 2
C17 N1 C1 C12 57.2(13) .
C17 N1 C1 C12 -171.7(11) 2
C44 N1 C1 C12 -173.9(11) 2
C44 N1 C1 C12 73.1(12) .
C6 N2 C6 C21 52.1(7) 2_655
C45 N2 C6 C21 -77.7(13) 2_655
C45 N2 C6 C21 176.7(10) .
C8 N2 C6 C21 -58.1(13) 2_655
C8 N2 C6 C21 166.5(11) .
C6 N2 C8 C42 179.2(15) 2_655
C6 N2 C8 C42 60.4(18) .
C45 N2 C8 C42 -52(2) 2_655
C45 N2 C8 C42 -90(4) .
C8 N2 C8 C42 -61.6(15) 2_655
O15 S1 C38 C18 -108.8(16) .
O14 S1 C38 C18 -176.9(14) .
O2 S1 C38 C18 57.3(15) .
O16 S1 C38 C18 159.3(18) .
O1 S1 C38 C18 -59.0(16) .
C34 S1 C38 C18 -41.2(12) .
C1 N1 C17 C43 -177.0(17) .
C1 N1 C17 C43 -59(2) 2
C17 N1 C17 C43 64.8(18) 2
C44 N1 C17 C43 52(2) 2
C44 N1 C17 C43 114(6) .
S1 C38 C18 C26 -102.2(17) .
S1 C38 C18 C25 156.7(14) .
S1 C38 C18 C22 2(2) .
S1 C38 C18 C34 41.9(12) .
S1 C38 C18 C35 80(3) .
S1 C38 C18 C23 149.6(15) .
S1 C38 C18 C41 -97.1(15) .
C26 C18 C22 C39 -83.2(16) .
C25 C18 C22 C39 19.3(19) .
C38 C18 C22 C39 178.4(14) .
C34 C18 C22 C39 146.0(16) .
C35 C18 C22 C39 26.7(12) .
C23 C18 C22 C39 60(2) .
C41 C18 C22 C39 -75.9(14) .
C26 C18 C23 O18 -108(2) .
C25 C18 C23 O18 170(3) .
C38 C18 C23 O18 -18(2) .
C22 C18 C23 O18 111(2) .
C34 C18 C23 O18 32(2) .
C35 C18 C23 O18 139(2) .
C41 C18 C23 O18 -119(2) .
C26 C18 C23 C32 67.3(18) .
C25 C18 C23 C32 -14.9(17) .
C38 C18 C23 C32 157.1(16) .
C22 C18 C23 C32 -74(2) .
C34 C18 C23 C32 -152.3(15) .
C35 C18 C23 C32 -46.0(15) .
C41 C18 C23 C32 55.9(17) .
C26 C20 C24 C25 39(2) .
C26 C20 C24 C35 -14(3) .
C26 C20 C24 C40 -113(7) .
C26 C20 C24 C39 -62(2) .
C26 C20 C24 C32 77(2) .
C35 C24 C25 C18 58.6(16) .
C20 C24 C25 C18 -60(2) .
C40 C24 C25 C18 -48(2) .
C39 C24 C25 C18 44.5(17) .
C32 C24 C25 C18 -157(3) .
C35 C24 C25 C29 -176(2) .
C20 C24 C25 C29 66(2) .
C40 C24 C25 C29 77(2) .
C39 C24 C25 C29 170.3(15) .
C32 C24 C25 C29 -31.2(14) .
C35 C24 C25 C33 -53.1(18) .
C20 C24 C25 C33 -172(2) .
C40 C24 C25 C33 -160(2) .
C39 C24 C25 C33 -67.2(19) .
C32 C24 C25 C33 91(2) .
C26 C18 C25 C24 61(2) .
C38 C18 C25 C24 159.1(15) .
C22 C18 C25 C24 -44(2) .
C34 C18 C25 C24 -131.5(15) .
C35 C18 C25 C24 -52.6(15) .
C23 C18 C25 C24 169(2) .
C41 C18 C25 C24 48.8(18) .
C26 C18 C25 C29 -61(2) .
C38 C18 C25 C29 38(3) .
C22 C18 C25 C29 -165.5(17) .
C34 C18 C25 C29 107(2) .
C35 C18 C25 C29 -174(2) .
C23 C18 C25 C29 47.8(17) .
C41 C18 C25 C29 -72.4(18) .
C26 C18 C25 C33 179.8(17) .
C38 C18 C25 C33 -82(2) .
C22 C18 C25 C33 74.9(17) .
C34 C18 C25 C33 -12(2) .
C35 C18 C25 C33 66.6(16) .
C23 C18 C25 C33 -71.8(15) .
C41 C18 C25 C33 168.0(15) .
C25 C18 C26 C20 -26(2) .
C38 C18 C26 C20 -154(2) .
C22 C18 C26 C20 87(2) .
C34 C18 C26 C20 167(2) .
C35 C18 C26 C20 25(3) .
C23 C18 C26 C20 -71(2) .
C41 C18 C26 C20 50(6) .
C24 C20 C26 C18 -8(3) .
O18 C23 C32 C24 -174.2(17) .
C18 C23 C32 C24 10.1(16) .
C25 C24 C32 C23 6.9(16) .
C35 C24 C32 C23 36.4(15) .
C20 C24 C32 C23 -76.3(19) .
C40 C24 C32 C23 -80(2) .
C39 C24 C32 C23 38(2) .
C26 C18 C34 S1 16(3) .
C25 C18 C34 S1 -147.9(16) .
C38 C18 C34 S1 -36.3(10) .
C22 C18 C34 S1 107.6(15) .
C35 C18 C34 S1 159.5(12) .
C23 C18 C34 S1 -109.7(13) .
C41 C18 C34 S1 32(2) .
O15 S1 C34 C18 173.1(12) .
O14 S1 C34 C18 103.3(15) .
O2 S1 C34 C18 -63.3(14) .
O16 S1 C34 C18 52.9(14) .
O1 S1 C34 C18 -165.0(17) .
C38 S1 C34 C18 34.8(10) .
C25 C24 C35 C30 90.1(19) .
C20 C24 C35 C30 162(2) .
C40 C24 C35 C30 -172.3(17) .
C39 C24 C35 C30 -110(2) .
C32 C24 C35 C30 69.1(19) .
C25 C24 C35 C18 -46.5(12) .
C20 C24 C35 C18 25(2) .
C40 C24 C35 C18 51.0(17) .
C39 C24 C35 C18 113.7(14) .
C32 C24 C35 C18 -67.6(11) .
C25 C24 C35 C36 -152.6(18) .
C20 C24 C35 C36 -81(2) .
C40 C24 C35 C36 -55(2) .
C39 C24 C35 C36 7.7(14) .
C32 C24 C35 C36 -173.6(14) .
C26 C18 C35 C24 -32.4(18) .
C25 C18 C35 C24 48.6(13) .
C38 C18 C35 C24 145(2) .
C22 C18 C35 C24 -122.4(15) .
C34 C18 C35 C24 176.0(14) .
C23 C18 C35 C24 76.6(12) .
C41 C18 C35 C24 -37.7(13) .
C26 C18 C35 C30 -167.0(19) .
C25 C18 C35 C30 -86.0(19) .
C38 C18 C35 C30 10(4) .
C22 C18 C35 C30 103(2) .
C34 C18 C35 C30 41(2) .
C23 C18 C35 C30 -57.9(18) .
C41 C18 C35 C30 -172.2(17) .
C26 C18 C35 C36 71.4(19) .
C25 C18 C35 C36 152(2) .
C38 C18 C35 C36 -111(3) .
C22 C18 C35 C36 -18.6(14) .
C34 C18 C35 C36 -80.2(17) .
C23 C18 C35 C36 -179.6(15) .
C41 C18 C35 C36 66.1(15) .
C25 C24 C40 C41 20(3) .
C35 C24 C40 C41 -42(2) .
C20 C24 C40 C41 50(5) .
C39 C24 C40 C41 -81.1(19) .
C32 C24 C40 C41 61(2) .
C24 C40 C41 O17 -160.5(19) .
C24 C40 C41 C18 10(2) .
C26 C18 C41 O17 30(6) .
C25 C18 C41 O17 135(2) .
C38 C18 C41 O17 5(2) .
C22 C18 C41 O17 -114(2) .
C34 C18 C41 O17 -44(3) .
C35 C18 C41 O17 -173.8(19) .
C23 C18 C41 O17 93(2) .
C26 C18 C41 C40 -140(7) .
C25 C18 C41 C40 -34.6(19) .
C38 C18 C41 C40 -164.6(17) .
C22 C18 C41 C40 76.0(17) .
C34 C18 C41 C40 145.8(19) .
C35 C18 C41 C40 16.4(18) .
C23 C18 C41 C40 -76.7(18) .
C18 C22 C39 C24 6.4(17) .
C25 C24 C39 C22 -31.2(17) .
C35 C24 C39 C22 -48.1(15) .
C20 C24 C39 C22 59.5(16) .
C40 C24 C39 C22 77.6(16) .
C32 C24 C39 C22 -50(2) .
C1 N1 C44 C14 164.7(16) .
C1 N1 C44 C14 -71.6(19) 2
C17 N1 C44 C14 -79(5) .
C17 N1 C44 C14 57(2) 2
C44 N1 C44 C14 42.6(14) 2
C6 N2 C45 C27 -162.8(13) 2_655
C6 N2 C45 C27 69.3(17) .
C45 N2 C45 C27 -42.7(11) 2_655
C8 N2 C45 C27 -54.1(18) 2_655
C8 N2 C45 C27 102(4) .
